data_4340283
loop_
_publ_author_name
'Fondo, Matilde'
'Ocampo, Noelia'
'Garc\'ia-Deibe, Ana M'
'Vicente, Ram\'on'
'Corbella, Montserrat'
'Bermejo, Manuel R.'
'Sanmart\'in, Jes\'us'

_publ_section_title
;
 Self-assembly of a tetranuclear Ni4 cluster with an S = 4 ground state:
 the first 3d metal cluster bearing a mu4-eta2:eta2-O,O carbonate ligand.
;
_journal_issue 1
_journal_name_full 'Inorganic chemistry'
_journal_page_first 255
_journal_page_last 262
_journal_paper_doi 10.1021/ic051194s
_journal_volume 45
_journal_year 2006
_chemical_formula_moiety
;
 C57 H56 Br6 N8 Ni4 O11, 1.5(C H4 O),C2 H3 N, H2 O
;
_chemical_formula_sum 'C60.5 H67 Br6 N9 Ni4 O13.5'
_chemical_formula_weight 1850.53
_chemical_name_systematic
;
 ?
;
_space_group_IT_number 2
_symmetry_cell_setting triclinic
_symmetry_space_group_name_Hall '-P 1'
_symmetry_space_group_name_H-M 'P -1'
_atom_sites_solution_hydrogens geom
_atom_sites_solution_primary direct
_atom_sites_solution_secondary difmap
_audit_creation_method SHELXL-97
_cell_angle_alpha 77.946(2)
_cell_angle_beta 84.651(2)
_cell_angle_gamma 68.156(2)
_cell_formula_units_Z 2
_cell_length_a 12.7152(11)
_cell_length_b 12.7462(11)
_cell_length_c 23.427(2)
_cell_measurement_reflns_used 2282
_cell_measurement_temperature 120(2)
_cell_measurement_theta_max 25.89
_cell_measurement_theta_min 2.24
_cell_volume 3446.0(5)
_computing_cell_refinement 'BRUKER Smart'
_computing_data_collection 'BRUKER Smart'
_computing_data_reduction 'BRUKER Saint'
_computing_structure_refinement 'SHELXL-97 (Sheldrick, 1997)'
_computing_structure_solution 'SHELXS-97 (Sheldrick, 1997)'
_diffrn_ambient_temperature 120(2)
_diffrn_measured_fraction_theta_full 1.000
_diffrn_measured_fraction_theta_max 0.996
_diffrn_measurement_device_type 'Smart-CCD-1000 BRUKER'
_diffrn_measurement_method 'omega scans'
_diffrn_radiation_monochromator graphite
_diffrn_radiation_source 'fine-focus sealed tube'
_diffrn_radiation_type MoK\a
_diffrn_radiation_wavelength 0.71073
_diffrn_reflns_av_R_equivalents 0.0386
_diffrn_reflns_av_sigmaI/netI 0.0558
_diffrn_reflns_limit_h_max 15
_diffrn_reflns_limit_h_min -15
_diffrn_reflns_limit_k_max 15
_diffrn_reflns_limit_k_min -15
_diffrn_reflns_limit_l_max 29
_diffrn_reflns_limit_l_min 0
_diffrn_reflns_number 58267
_diffrn_reflns_theta_full 25.00
_diffrn_reflns_theta_max 26.41
_diffrn_reflns_theta_min 1.73
_exptl_absorpt_coefficient_mu 4.622
_exptl_absorpt_correction_T_max 1.000000
_exptl_absorpt_correction_T_min 0.745926
_exptl_absorpt_correction_type empirical
_exptl_absorpt_process_details SADABS
_exptl_crystal_colour green
_exptl_crystal_density_diffrn 1.783
_exptl_crystal_density_method 'not measured'
_exptl_crystal_description Prism
_exptl_crystal_F_000 1846
_exptl_crystal_size_max 0.28
_exptl_crystal_size_mid 0.16
_exptl_crystal_size_min 0.07
_refine_diff_density_max 1.382
_refine_diff_density_min -1.785
_refine_diff_density_rms 0.139
_refine_ls_extinction_method none
_refine_ls_goodness_of_fit_ref 1.029
_refine_ls_hydrogen_treatment mixed
_refine_ls_matrix_type full
_refine_ls_number_parameters 846
_refine_ls_number_reflns 14090
_refine_ls_number_restraints 0
_refine_ls_restrained_S_all 1.029
_refine_ls_R_factor_all 0.0875
_refine_ls_R_factor_gt 0.0434
_refine_ls_shift/su_max 0.001
_refine_ls_shift/su_mean 0.000
_refine_ls_structure_factor_coef Fsqd
_refine_ls_weighting_details 'calc w=1/[\s^2^(Fo^2^)+(0.0374P)^2^+19.2973P] where P=(Fo^2^+2Fc^2^)/3'
_refine_ls_weighting_scheme calc
_refine_ls_wR_factor_gt 0.0950
_refine_ls_wR_factor_ref 0.1176
_reflns_number_gt 9517
_reflns_number_total 14090
_reflns_threshold_expression >2sigma(I)
_cod_data_source_file ic051194ssi20050718_060701.cif
_cod_data_source_block 3&#x00B7;1.5MeOH&#x00B7;MeCN&#x00B7;H2O
_cod_depositor_comments
;
The following automatic conversions were performed:

'_symmetry_cell_setting' value 'Triclinic' changed to 'triclinic'
according to
/usr/data/users/saulius/automatic-downloads/retrospective/ACS/lib/dictionaries/cif_core.dic
dictionary named 'cif_core.dic' version 2.4.2 from 2011-04-26.

Automatic conversion script
Id: cif_fix_values 2281 2013-09-26 08:29:07Z andrius 
;
_cod_original_formula_sum 'C60.50 H67 Br6 N9 Ni4 O13.50'
_cod_database_code 4340283

loop_
_symmetry_equiv_pos_as_xyz
'x, y, z'
'-x, -y, -z'

loop_
_atom_site_label
_atom_site_type_symbol
_atom_site_fract_x
_atom_site_fract_y
_atom_site_fract_z
_atom_site_U_iso_or_equiv
_atom_site_adp_type
_atom_site_occupancy
_atom_site_symmetry_multiplicity
_atom_site_calc_flag
_atom_site_refinement_flags
_atom_site_disorder_assembly
_atom_site_disorder_group
Ni11 Ni 0.61709(5) 0.65661(6) 0.66314(3) 0.01519(15) Uani 1 1 d . . .
Ni12 Ni 0.38829(6) 0.85313(6) 0.67801(3) 0.01791(15) Uani 1 1 d . . .
O101 O 0.7374(3) 0.7219(3) 0.67194(15) 0.0173(8) Uani 1 1 d . . .
O102 O 0.4187(3) 0.9923(3) 0.68734(18) 0.0261(9) Uani 1 1 d . . .
O103 O 0.5142(3) 0.8070(3) 0.61539(15) 0.0168(8) Uani 1 1 d . . .
N101 N 0.7012(4) 0.5821(4) 0.59730(19) 0.0166(9) Uani 1 1 d . . .
N102 N 0.2580(4) 0.9551(4) 0.6250(2) 0.0197(10) Uani 1 1 d . . .
N103 N 0.5011(4) 0.5765(4) 0.65152(19) 0.0163(9) Uani 1 1 d . . .
N104 N 0.3299(4) 0.7194(4) 0.66317(19) 0.0173(9) Uani 1 1 d . . .
O12S O 0.2901(4) 0.8623(4) 0.75677(19) 0.0285(10) Uani 1 1 d . . .
C12S C 0.2265(5) 0.9700(6) 0.7738(3) 0.0410(17) Uani 1 1 d . . .
H1S1 H 0.2765 1.0126 0.7741 0.061 Uiso 1 1 calc R . .
H1S2 H 0.1938 0.9563 0.8130 0.061 Uiso 1 1 calc R . .
H1S3 H 0.1655 1.0149 0.7460 0.061 Uiso 1 1 calc R . .
Ni21 Ni 0.79737(6) 0.59729(6) 0.75163(3) 0.01774(15) Uani 1 1 d . . .
Ni22 Ni 0.71368(6) 0.57187(7) 0.87687(3) 0.02175(16) Uani 1 1 d . . .
O201 O 0.7200(3) 0.5089(3) 0.72246(16) 0.0188(8) Uani 1 1 d . . .
O202 O 0.6191(3) 0.4747(4) 0.88310(18) 0.0293(10) Uani 1 1 d . . .
O203 O 0.8313(3) 0.4717(3) 0.82556(16) 0.0213(8) Uani 1 1 d . . .
N201 N 0.9457(4) 0.5173(4) 0.71384(19) 0.0198(10) Uani 1 1 d . . .
N202 N 0.7909(4) 0.4796(4) 0.9512(2) 0.0250(11) Uani 1 1 d . . .
N203 N 0.8931(4) 0.6789(4) 0.7845(2) 0.0216(10) Uani 1 1 d . . .
N204 N 0.8254(4) 0.6642(4) 0.8791(2) 0.0222(10) Uani 1 1 d . . .
O22S O 0.5858(4) 0.6954(4) 0.91491(18) 0.0298(10) Uani 1 1 d . . .
C22S C 0.5319(6) 0.6604(7) 0.9680(3) 0.0395(17) Uani 1 1 d . . .
H2S1 H 0.5283 0.5848 0.9684 0.059 Uiso 1 1 calc R . .
H2S2 H 0.4550 0.7168 0.9706 0.059 Uiso 1 1 calc R . .
H2S3 H 0.5756 0.6558 1.0014 0.059 Uiso 1 1 calc R . .
O11 O 0.5232(3) 0.7335(3) 0.72795(16) 0.0194(8) Uani 1 1 d . . .
O12 O 0.6539(3) 0.6708(3) 0.79661(16) 0.0208(8) Uani 1 1 d . . .
C10 C 0.5495(4) 0.7238(5) 0.7813(2) 0.0186(11) Uani 1 1 d . . .
O10 O 0.4737(3) 0.7666(4) 0.81755(16) 0.0254(9) Uani 1 1 d . . .
C100 C 0.8018(4) 0.7437(5) 0.6266(2) 0.0186(11) Uani 1 1 d . . .
C101 C 0.8333(5) 0.8405(5) 0.6203(2) 0.0231(13) Uani 1 1 d . . .
H101 H 0.8016 0.8932 0.6461 0.028 Uiso 1 1 calc R . .
C102 C 0.9094(5) 0.8603(5) 0.5774(3) 0.0297(14) Uani 1 1 d . . .
H102 H 0.9305 0.9254 0.5742 0.036 Uiso 1 1 calc R . .
C103 C 0.9551(5) 0.7845(5) 0.5388(3) 0.0256(13) Uani 1 1 d . . .
Br11 Br 1.06611(5) 0.80641(6) 0.48178(3) 0.03307(16) Uani 1 1 d . . .
C104 C 0.9201(5) 0.6941(5) 0.5412(2) 0.0231(12) Uani 1 1 d . . .
H104 H 0.9509 0.6437 0.5142 0.028 Uiso 1 1 calc R . .
C105 C 0.8395(4) 0.6752(5) 0.5830(2) 0.0183(11) Uani 1 1 d . . .
C106 C 0.7926(5) 0.5922(5) 0.5735(2) 0.0197(12) Uani 1 1 d . . .
H106 H 0.8328 0.5416 0.5477 0.024 Uiso 1 1 calc R . .
C107 C 0.6517(5) 0.5112(5) 0.5763(2) 0.0207(12) Uani 1 1 d . . .
H10A H 0.7125 0.4402 0.5678 0.025 Uiso 1 1 calc R . .
H10B H 0.6109 0.5539 0.5396 0.025 Uiso 1 1 calc R . .
C108 C 0.5700(4) 0.4797(5) 0.6220(2) 0.0180(11) Uani 1 1 d . . .
H10C H 0.5187 0.4554 0.6030 0.022 Uiso 1 1 calc R . .
H10D H 0.6137 0.4136 0.6516 0.022 Uiso 1 1 calc R . .
C109 C 0.4556(4) 0.5355(5) 0.7096(2) 0.0192(11) Uani 1 1 d . . .
H10E H 0.5046 0.5295 0.7415 0.023 Uiso 1 1 calc R . .
H10F H 0.4506 0.4592 0.7112 0.023 Uiso 1 1 calc R . .
C110 C 0.3379(4) 0.6264(5) 0.7149(2) 0.0207(12) Uani 1 1 d . . .
H11A H 0.2783 0.5942 0.7143 0.025 Uiso 1 1 calc R . .
H11B H 0.3300 0.6559 0.7516 0.025 Uiso 1 1 calc R . .
C111 C 0.2100(4) 0.7841(5) 0.6464(3) 0.0211(12) Uani 1 1 d . . .
H11C H 0.1634 0.8019 0.6819 0.025 Uiso 1 1 calc R . .
H11D H 0.1823 0.7352 0.6288 0.025 Uiso 1 1 calc R . .
C112 C 0.1948(5) 0.8952(5) 0.6034(3) 0.0214(12) Uani 1 1 d . . .
H11E H 0.2243 0.8784 0.5644 0.026 Uiso 1 1 calc R . .
H11F H 0.1135 0.9441 0.6001 0.026 Uiso 1 1 calc R . .
C113 C 0.2260(4) 1.0641(5) 0.6083(2) 0.0217(12) Uani 1 1 d . . .
H113 H 0.1638 1.0992 0.5825 0.026 Uiso 1 1 calc R . .
C114 C 0.2748(4) 1.1396(5) 0.6245(2) 0.0199(12) Uani 1 1 d . . .
C115 C 0.2270(5) 1.2561(5) 0.5995(3) 0.0237(12) Uani 1 1 d . . .
H115 H 0.1659 1.2811 0.5733 0.028 Uiso 1 1 calc R . .
Br12 Br 0.20004(6) 1.49296(5) 0.57639(3) 0.03052(15) Uani 1 1 d . . .
C116 C 0.2664(5) 1.3351(5) 0.6120(3) 0.0253(13) Uani 1 1 d . . .
C117 C 0.3552(5) 1.2991(5) 0.6506(3) 0.0301(14) Uani 1 1 d . . .
H117 H 0.3824 1.3538 0.6595 0.036 Uiso 1 1 calc R . .
C118 C 0.4041(5) 1.1849(5) 0.6759(3) 0.0312(15) Uani 1 1 d . . .
H118 H 0.4640 1.1625 0.7025 0.037 Uiso 1 1 calc R . .
C119 C 0.3676(5) 1.0990(5) 0.6634(2) 0.0211(12) Uani 1 1 d . . .
C120 C 0.3977(4) 0.6542(5) 0.6184(2) 0.0175(11) Uani 1 1 d . . .
H120 H 0.3574 0.6064 0.6087 0.021 Uiso 1 1 calc R . .
C121 C 0.4208(4) 0.7257(5) 0.5634(2) 0.0158(11) Uani 1 1 d . . .
C122 C 0.3769(4) 0.7268(4) 0.5109(2) 0.0168(11) Uani 1 1 d . . .
H122 H 0.3370 0.6774 0.5098 0.020 Uiso 1 1 calc R . .
C123 C 0.3910(4) 0.7989(5) 0.4609(2) 0.0191(11) Uani 1 1 d . . .
Br13 Br 0.31517(5) 0.81265(5) 0.39165(2) 0.02361(13) Uani 1 1 d . . .
C124 C 0.4557(5) 0.8659(5) 0.4609(2) 0.0220(12) Uani 1 1 d . . .
H124 H 0.4678 0.9134 0.4258 0.026 Uiso 1 1 calc R . .
C125 C 0.5021(5) 0.8628(5) 0.5122(2) 0.0213(12) Uani 1 1 d . . .
H125 H 0.5497 0.9053 0.5118 0.026 Uiso 1 1 calc R . .
C126 C 0.4808(4) 0.7989(4) 0.5646(2) 0.0163(11) Uani 1 1 d . . .
C201 C 0.7275(5) 0.3175(5) 0.7399(2) 0.0209(12) Uani 1 1 d . . .
H201 H 0.6539 0.3412 0.7573 0.025 Uiso 1 1 calc R . .
C200 C 0.7788(4) 0.3996(5) 0.7211(2) 0.0186(11) Uani 1 1 d . . .
C202 C 0.7794(5) 0.2038(5) 0.7341(2) 0.0219(12) Uani 1 1 d . . .
H202 H 0.7416 0.1509 0.7463 0.026 Uiso 1 1 calc R . .
C203 C 0.8890(5) 0.1684(5) 0.7097(3) 0.0256(13) Uani 1 1 d . . .
Br21 Br 0.95700(5) 0.01406(5) 0.69803(3) 0.03203(15) Uani 1 1 d . . .
C204 C 0.9458(5) 0.2430(5) 0.6951(2) 0.0239(13) Uani 1 1 d . . .
H204 H 1.0210 0.2166 0.6799 0.029 Uiso 1 1 calc R . .
C205 C 0.8950(5) 0.3574(5) 0.7023(2) 0.0212(12) Uani 1 1 d . . .
C206 C 0.9708(5) 0.4211(5) 0.6975(2) 0.0208(12) Uani 1 1 d . . .
H206 H 1.0442 0.3887 0.6811 0.025 Uiso 1 1 calc R . .
C207 C 1.0350(5) 0.5619(5) 0.7179(3) 0.0243(13) Uani 1 1 d . . .
H20A H 1.0701 0.5754 0.6788 0.029 Uiso 1 1 calc R . .
H20B H 1.0947 0.5044 0.7443 0.029 Uiso 1 1 calc R . .
C208 C 0.9860(5) 0.6752(5) 0.7412(2) 0.0237(12) Uani 1 1 d . . .
H20C H 1.0475 0.6863 0.7593 0.028 Uiso 1 1 calc R . .
H20D H 0.9574 0.7400 0.7080 0.028 Uiso 1 1 calc R . .
C209 C 0.8250(6) 0.7988(5) 0.7907(3) 0.0326(15) Uani 1 1 d . . .
H20E H 0.7647 0.8348 0.7613 0.039 Uiso 1 1 calc R . .
H20F H 0.8735 0.8456 0.7860 0.039 Uiso 1 1 calc R . .
C210 C 0.7738(5) 0.7889(5) 0.8524(2) 0.0263(13) Uani 1 1 d . . .
H21A H 0.7931 0.8368 0.8749 0.032 Uiso 1 1 calc R . .
H21B H 0.6903 0.8137 0.8512 0.032 Uiso 1 1 calc R . .
C211 C 0.8408(5) 0.6492(6) 0.9428(2) 0.0285(14) Uani 1 1 d . . .
H21C H 0.7712 0.7001 0.9600 0.034 Uiso 1 1 calc R . .
H21D H 0.9041 0.6728 0.9490 0.034 Uiso 1 1 calc R . .
C212 C 0.8654(5) 0.5261(6) 0.9737(3) 0.0309(14) Uani 1 1 d . . .
H21E H 0.9457 0.4791 0.9671 0.037 Uiso 1 1 calc R . .
H21F H 0.8522 0.5232 1.0163 0.037 Uiso 1 1 calc R . .
C213 C 0.7989(5) 0.3758(6) 0.9728(3) 0.0315(15) Uani 1 1 d . . .
H213 H 0.8488 0.3355 1.0044 0.038 Uiso 1 1 calc R . .
C214 C 0.7376(5) 0.3155(5) 0.9525(3) 0.0285(14) Uani 1 1 d . . .
C215 C 0.7647(6) 0.1993(6) 0.9796(3) 0.0383(16) Uani 1 1 d . . .
H215 H 0.8199 0.1665 1.0093 0.046 Uiso 1 1 calc R . .
C216 C 0.7129(7) 0.1327(6) 0.9640(3) 0.0445(18) Uani 1 1 d . . .
Br22 Br 0.74911(10) -0.02277(8) 1.00103(5) 0.0749(3) Uani 1 1 d . . .
C217 C 0.6324(6) 0.1800(6) 0.9202(3) 0.0425(17) Uani 1 1 d . . .
H217 H 0.5972 0.1337 0.9089 0.051 Uiso 1 1 calc R . .
C218 C 0.6036(5) 0.2932(6) 0.8934(3) 0.0309(14) Uani 1 1 d . . .
H218 H 0.5483 0.3238 0.8638 0.037 Uiso 1 1 calc R . .
C219 C 0.6537(5) 0.3660(6) 0.9084(2) 0.0263(13) Uani 1 1 d . . .
C220 C 0.9338(5) 0.6240(5) 0.8451(2) 0.0220(12) Uani 1 1 d . . .
H220 H 0.9861 0.6594 0.8553 0.026 Uiso 1 1 calc R . .
C221 C 0.9940(5) 0.4973(5) 0.8535(2) 0.0213(12) Uani 1 1 d . . .
C222 C 1.1064(5) 0.4501(5) 0.8709(2) 0.0262(13) Uani 1 1 d . . .
H222 H 1.1439 0.4987 0.8771 0.031 Uiso 1 1 calc R . .
C223 C 1.1631(5) 0.3324(6) 0.8791(3) 0.0322(15) Uani 1 1 d . . .
Br23 Br 1.31533(6) 0.27000(7) 0.90437(4) 0.04544(19) Uani 1 1 d . . .
C224 C 1.1098(5) 0.2607(6) 0.8693(3) 0.0345(15) Uani 1 1 d . . .
H224 H 1.1495 0.1799 0.8750 0.041 Uiso 1 1 calc R . .
C225 C 0.9978(5) 0.3076(5) 0.8511(3) 0.0267(13) Uani 1 1 d . . .
H225 H 0.9615 0.2585 0.8440 0.032 Uiso 1 1 calc R . .
C226 C 0.9385(5) 0.4264(5) 0.8430(2) 0.0216(12) Uani 1 1 d . . .
H12S H 0.340(7) 0.839(7) 0.774(4) 0.05(3) Uiso 1 1 d . . .
H22S H 0.538(6) 0.725(6) 0.887(3) 0.05(2) Uiso 1 1 d . . .
O3S O 0.4023(4) 0.5427(5) 0.8445(2) 0.0449(12) Uani 1 1 d . . .
H3S H 0.4670 0.5145 0.8593 0.067 Uiso 1 1 calc R . .
C3S C 0.3240(7) 0.6036(7) 0.8830(3) 0.0498(19) Uani 1 1 d . . .
H3S1 H 0.3225 0.5513 0.9200 0.075 Uiso 1 1 calc R . .
H3S2 H 0.2486 0.6365 0.8658 0.075 Uiso 1 1 calc R . .
H3S3 H 0.3460 0.6656 0.8901 0.075 Uiso 1 1 calc R . .
N4S N 1.0413(6) 0.8115(6) 0.9007(3) 0.063(2) Uani 1 1 d . . .
C40S C 0.9946(7) 0.9069(7) 0.8860(3) 0.0496(19) Uani 1 1 d . . .
C41S C 0.9320(11) 1.0269(8) 0.8658(5) 0.103(4) Uani 1 1 d . . .
H41A H 0.9707 1.0559 0.8315 0.155 Uiso 1 1 calc R . .
H41B H 0.9271 1.0696 0.8968 0.155 Uiso 1 1 calc R . .
H41C H 0.8555 1.0372 0.8552 0.155 Uiso 1 1 calc R . .
O1W O 0.6322(8) 0.9366(8) 0.7025(4) 0.040(2) Uiso 0.50 1 d P A 1
H1W1 H 0.6811 0.8657 0.6852 0.080 Uiso 0.50 1 d P B 1
H1W2 H 0.5603 0.9554 0.6974 0.080 Uiso 0.50 1 d P C 1
O2W O 0.5686(10) 0.9887(11) 0.7704(5) 0.067(3) Uiso 0.50 1 d P D 2
H2W1 H 0.6113 1.0009 0.7417 0.080 Uiso 0.50 1 d P E 2
H2W2 H 0.5240 0.9900 0.7438 0.080 Uiso 0.50 1 d P F 2
O4S O 0.6218(9) 1.0453(9) 0.7969(5) 0.052(3) Uiso 0.50 1 d P G 3
H4S H 0.6385 1.0192 0.7658 0.078 Uiso 0.50 1 calc PR G 3
C4S C 0.5155(9) 1.0345(10) 0.8208(5) 0.024(2) Uiso 0.50 1 d P G 3
H4S1 H 0.5246 0.9988 0.8622 0.036 Uiso 0.50 1 calc PR G 3
H4S2 H 0.4948 0.9864 0.7997 0.036 Uiso 0.50 1 calc PR G 3
H4S3 H 0.4557 1.1109 0.8165 0.036 Uiso 0.50 1 calc PR G 3

loop_
_atom_site_aniso_label
_atom_site_aniso_U_11
_atom_site_aniso_U_22
_atom_site_aniso_U_33
_atom_site_aniso_U_23
_atom_site_aniso_U_13
_atom_site_aniso_U_12
Ni11 0.0142(3) 0.0161(3) 0.0155(3) -0.0036(3) -0.0026(3) -0.0048(3)
Ni12 0.0135(3) 0.0207(4) 0.0188(4) -0.0066(3) -0.0037(3) -0.0030(3)
O101 0.0188(19) 0.0169(19) 0.0174(19) -0.0025(15) -0.0027(15) -0.0076(16)
O102 0.022(2) 0.025(2) 0.033(2) -0.0112(18) -0.0097(18) -0.0050(18)
O103 0.0164(18) 0.020(2) 0.0164(19) -0.0032(15) -0.0026(15) -0.0083(16)
N101 0.015(2) 0.015(2) 0.021(2) -0.0028(19) -0.0063(18) -0.0048(18)
N102 0.012(2) 0.024(3) 0.023(2) -0.010(2) -0.0037(19) -0.0030(19)
N103 0.014(2) 0.019(2) 0.015(2) -0.0039(18) -0.0013(17) -0.0047(19)
N104 0.015(2) 0.017(2) 0.019(2) -0.0040(19) -0.0019(18) -0.0040(19)
O12S 0.019(2) 0.039(3) 0.024(2) -0.009(2) -0.0024(19) -0.004(2)
C12S 0.026(3) 0.054(5) 0.035(4) -0.020(3) 0.003(3) -0.001(3)
Ni21 0.0177(3) 0.0196(4) 0.0164(4) -0.0030(3) -0.0029(3) -0.0068(3)
Ni22 0.0208(4) 0.0293(4) 0.0161(4) -0.0018(3) -0.0037(3) -0.0107(3)
O201 0.0183(19) 0.016(2) 0.021(2) -0.0032(16) -0.0048(15) -0.0039(16)
O202 0.024(2) 0.037(3) 0.028(2) 0.0003(19) -0.0040(18) -0.015(2)
O203 0.022(2) 0.023(2) 0.019(2) -0.0004(16) -0.0049(16) -0.0105(17)
N201 0.018(2) 0.023(3) 0.017(2) 0.000(2) -0.0015(19) -0.008(2)
N202 0.025(3) 0.036(3) 0.017(2) -0.003(2) -0.001(2) -0.016(2)
N203 0.026(3) 0.024(3) 0.017(2) -0.002(2) -0.0021(19) -0.011(2)
N204 0.024(3) 0.029(3) 0.016(2) -0.007(2) -0.0008(19) -0.012(2)
O22S 0.026(2) 0.044(3) 0.018(2) -0.005(2) -0.0026(18) -0.012(2)
C22S 0.032(4) 0.060(5) 0.023(3) -0.008(3) 0.003(3) -0.013(3)
O11 0.0160(18) 0.023(2) 0.019(2) -0.0064(16) -0.0038(15) -0.0051(16)
O12 0.021(2) 0.025(2) 0.0171(19) -0.0052(16) -0.0024(16) -0.0083(17)
C10 0.016(3) 0.024(3) 0.018(3) -0.002(2) -0.003(2) -0.010(2)
O10 0.024(2) 0.033(2) 0.018(2) -0.0083(18) -0.0001(16) -0.0059(18)
C100 0.021(3) 0.017(3) 0.015(3) 0.001(2) -0.009(2) -0.003(2)
C101 0.038(3) 0.020(3) 0.016(3) -0.001(2) -0.008(2) -0.015(3)
C102 0.035(3) 0.028(3) 0.030(3) 0.003(3) -0.011(3) -0.017(3)
C103 0.021(3) 0.032(3) 0.022(3) 0.007(3) -0.009(2) -0.012(3)
Br11 0.0245(3) 0.0447(4) 0.0306(3) 0.0085(3) -0.0042(3) -0.0205(3)
C104 0.020(3) 0.026(3) 0.023(3) 0.000(2) -0.007(2) -0.009(2)
C105 0.016(3) 0.019(3) 0.020(3) 0.001(2) -0.004(2) -0.008(2)
C106 0.023(3) 0.021(3) 0.016(3) -0.006(2) -0.003(2) -0.007(2)
C107 0.021(3) 0.023(3) 0.024(3) -0.012(2) 0.000(2) -0.010(2)
C108 0.019(3) 0.015(3) 0.021(3) -0.006(2) 0.000(2) -0.006(2)
C109 0.020(3) 0.021(3) 0.016(3) 0.000(2) -0.002(2) -0.007(2)
C110 0.018(3) 0.024(3) 0.019(3) 0.001(2) 0.001(2) -0.009(2)
C111 0.012(3) 0.020(3) 0.029(3) -0.007(2) -0.003(2) -0.002(2)
C112 0.015(3) 0.020(3) 0.030(3) -0.008(2) -0.006(2) -0.005(2)
C113 0.015(3) 0.027(3) 0.023(3) -0.008(2) -0.003(2) -0.004(2)
C114 0.018(3) 0.022(3) 0.023(3) -0.008(2) 0.000(2) -0.010(2)
C115 0.020(3) 0.027(3) 0.026(3) -0.011(3) -0.001(2) -0.008(2)
Br12 0.0442(4) 0.0234(3) 0.0272(3) -0.0062(3) -0.0003(3) -0.0154(3)
C116 0.029(3) 0.027(3) 0.023(3) -0.008(3) 0.004(2) -0.013(3)
C117 0.030(3) 0.033(4) 0.035(4) -0.016(3) -0.002(3) -0.015(3)
C118 0.022(3) 0.035(4) 0.042(4) -0.016(3) -0.010(3) -0.010(3)
C119 0.020(3) 0.024(3) 0.021(3) -0.009(2) 0.000(2) -0.007(2)
C120 0.014(3) 0.019(3) 0.022(3) -0.006(2) -0.003(2) -0.007(2)
C121 0.018(3) 0.018(3) 0.012(3) -0.004(2) 0.001(2) -0.008(2)
C122 0.018(3) 0.014(3) 0.019(3) -0.003(2) -0.006(2) -0.005(2)
C123 0.020(3) 0.019(3) 0.018(3) -0.004(2) -0.002(2) -0.007(2)
Br13 0.0281(3) 0.0256(3) 0.0179(3) -0.0039(2) -0.0074(2) -0.0092(2)
C124 0.027(3) 0.024(3) 0.016(3) -0.001(2) 0.000(2) -0.012(3)
C125 0.024(3) 0.021(3) 0.022(3) -0.005(2) -0.001(2) -0.011(2)
C126 0.013(2) 0.016(3) 0.019(3) -0.006(2) -0.006(2) -0.002(2)
C201 0.018(3) 0.024(3) 0.019(3) 0.000(2) -0.003(2) -0.008(2)
C200 0.019(3) 0.020(3) 0.015(3) -0.002(2) -0.007(2) -0.004(2)
C202 0.024(3) 0.018(3) 0.024(3) -0.001(2) -0.005(2) -0.009(2)
C203 0.023(3) 0.023(3) 0.030(3) -0.007(3) -0.004(2) -0.005(3)
Br21 0.0297(3) 0.0208(3) 0.0453(4) -0.0118(3) 0.0015(3) -0.0063(3)
C204 0.020(3) 0.023(3) 0.023(3) -0.004(2) 0.001(2) -0.003(2)
C205 0.021(3) 0.023(3) 0.017(3) -0.005(2) -0.002(2) -0.005(2)
C206 0.021(3) 0.024(3) 0.019(3) -0.004(2) 0.001(2) -0.011(2)
C207 0.023(3) 0.030(3) 0.025(3) -0.008(3) 0.003(2) -0.015(3)
C208 0.029(3) 0.025(3) 0.021(3) -0.006(2) 0.002(2) -0.014(3)
C209 0.051(4) 0.026(3) 0.023(3) -0.009(3) 0.006(3) -0.015(3)
C210 0.033(3) 0.026(3) 0.023(3) -0.006(3) -0.002(3) -0.012(3)
C211 0.033(3) 0.040(4) 0.020(3) -0.007(3) -0.005(3) -0.020(3)
C212 0.030(3) 0.047(4) 0.021(3) -0.004(3) -0.009(3) -0.020(3)
C213 0.030(3) 0.042(4) 0.020(3) 0.007(3) -0.006(3) -0.015(3)
C214 0.029(3) 0.034(4) 0.025(3) -0.004(3) 0.003(3) -0.015(3)
C215 0.039(4) 0.033(4) 0.040(4) 0.000(3) 0.000(3) -0.012(3)
C216 0.052(5) 0.034(4) 0.047(5) -0.005(3) 0.003(4) -0.018(4)
Br22 0.1123(8) 0.0395(5) 0.0738(7) 0.0038(4) -0.0136(6) -0.0334(5)
C217 0.046(4) 0.045(4) 0.043(4) -0.009(3) 0.008(3) -0.026(4)
C218 0.034(3) 0.042(4) 0.023(3) -0.006(3) 0.003(3) -0.022(3)
C219 0.024(3) 0.039(4) 0.018(3) -0.003(3) 0.004(2) -0.015(3)
C220 0.022(3) 0.028(3) 0.020(3) -0.006(2) -0.003(2) -0.012(3)
C221 0.022(3) 0.024(3) 0.019(3) -0.003(2) -0.003(2) -0.010(2)
C222 0.023(3) 0.035(4) 0.023(3) -0.008(3) -0.005(2) -0.011(3)
C223 0.016(3) 0.047(4) 0.032(3) -0.004(3) -0.006(3) -0.010(3)
Br23 0.0240(3) 0.0490(5) 0.0593(5) -0.0098(4) -0.0152(3) -0.0055(3)
C224 0.027(3) 0.028(4) 0.043(4) -0.002(3) -0.010(3) -0.004(3)
C225 0.027(3) 0.025(3) 0.030(3) 0.001(3) -0.006(3) -0.013(3)
C226 0.019(3) 0.027(3) 0.018(3) -0.003(2) -0.004(2) -0.007(2)
O3S 0.039(3) 0.058(3) 0.036(3) -0.004(2) -0.009(2) -0.017(3)
C3S 0.051(5) 0.055(5) 0.046(5) -0.010(4) 0.009(4) -0.025(4)
N4S 0.062(5) 0.049(5) 0.075(5) 0.004(4) -0.026(4) -0.019(4)
C40S 0.061(5) 0.049(5) 0.046(5) -0.009(4) -0.004(4) -0.026(4)
C41S 0.151(11) 0.050(6) 0.072(7) -0.006(5) 0.047(7) -0.009(7)

loop_
_atom_type_symbol
_atom_type_description
_atom_type_scat_dispersion_real
_atom_type_scat_dispersion_imag
_atom_type_scat_source
C C 0.0033 0.0016 'International Tables Vol C Tables 4.2.6.8 and 6.1.1.4'
H H 0.0000 0.0000 'International Tables Vol C Tables 4.2.6.8 and 6.1.1.4'
Br Br -0.2901 2.4595 'International Tables Vol C Tables 4.2.6.8 and 6.1.1.4'
N N 0.0061 0.0033 'International Tables Vol C Tables 4.2.6.8 and 6.1.1.4'
Ni Ni 0.3393 1.1124 'International Tables Vol C Tables 4.2.6.8 and 6.1.1.4'
O O 0.0106 0.0060 'International Tables Vol C Tables 4.2.6.8 and 6.1.1.4'

loop_
_geom_angle_atom_site_label_1
_geom_angle_atom_site_label_2
_geom_angle_atom_site_label_3
_geom_angle
N101 Ni11 O11 176.74(15)
N101 Ni11 O103 98.32(16)
O11 Ni11 O103 79.79(14)
N101 Ni11 O101 92.65(16)
O11 Ni11 O101 90.12(14)
O103 Ni11 O101 93.42(14)
N101 Ni11 O201 88.48(16)
O11 Ni11 O201 93.51(14)
O103 Ni11 O201 172.91(14)
O101 Ni11 O201 84.22(14)
N101 Ni11 N103 83.39(17)
O11 Ni11 N103 93.91(15)
O103 Ni11 N103 89.49(15)
O101 Ni11 N103 175.40(16)
O201 Ni11 N103 93.30(15)
O102 Ni12 N102 89.90(17)
O102 Ni12 O103 95.01(15)
N102 Ni12 O103 99.15(16)
O102 Ni12 O11 95.92(15)
N102 Ni12 O11 173.64(16)
O103 Ni12 O11 77.82(14)
O102 Ni12 O12S 89.35(17)
N102 Ni12 O12S 95.53(18)
O103 Ni12 O12S 164.68(16)
O11 Ni12 O12S 87.14(16)
O102 Ni12 N104 171.39(16)
N102 Ni12 N104 81.90(17)
O103 Ni12 N104 88.91(15)
O11 Ni12 N104 92.40(15)
O12S Ni12 N104 88.84(17)
C100 O101 Ni11 120.4(3)
C100 O101 Ni21 125.6(3)
Ni11 O101 Ni21 91.30(14)
C119 O102 Ni12 128.7(3)
C126 O103 Ni11 115.6(3)
C126 O103 Ni12 116.1(3)
Ni11 O103 Ni12 98.05(15)
C106 N101 C107 119.7(5)
C106 N101 Ni11 125.1(4)
C107 N101 Ni11 115.2(3)
C113 N102 C112 117.5(4)
C113 N102 Ni12 127.0(4)
C112 N102 Ni12 115.4(3)
C120 N103 C108 112.1(4)
C120 N103 C109 103.7(4)
C108 N103 C109 112.1(4)
C120 N103 Ni11 114.9(3)
C108 N103 Ni11 104.3(3)
C109 N103 Ni11 109.9(3)
C120 N104 C111 112.7(4)
C120 N104 C110 102.4(4)
C111 N104 C110 110.5(4)
C120 N104 Ni12 113.6(3)
C111 N104 Ni12 103.5(3)
C110 N104 Ni12 114.5(3)
C12S O12S Ni12 121.4(4)
C12S O12S H12S 106(7)
Ni12 O12S H12S 91(7)
O12S C12S H1S1 109.5
O12S C12S H1S2 109.5
H1S1 C12S H1S2 109.5
O12S C12S H1S3 109.5
H1S1 C12S H1S3 109.5
H1S2 C12S H1S3 109.5
O201 Ni21 N201 92.94(17)
O201 Ni21 O12 88.90(15)
N201 Ni21 O12 175.00(17)
O201 Ni21 O203 86.73(15)
N201 Ni21 O203 92.48(17)
O12 Ni21 O203 82.97(15)
O201 Ni21 N203 175.07(17)
N201 Ni21 N203 83.33(18)
O12 Ni21 N203 94.57(16)
O203 Ni21 N203 90.21(16)
O201 Ni21 O101 84.57(14)
N201 Ni21 O101 92.14(16)
O12 Ni21 O101 92.67(14)
O203 Ni21 O101 170.35(14)
N203 Ni21 O101 98.74(15)
N202 Ni22 O202 90.93(18)
N202 Ni22 O203 93.92(18)
O202 Ni22 O203 91.17(16)
N202 Ni22 O12 172.28(17)
O202 Ni22 O12 95.72(16)
O203 Ni22 O12 82.07(15)
N202 Ni22 O22S 96.05(19)
O202 Ni22 O22S 91.73(17)
O203 Ni22 O22S 169.56(16)
O12 Ni22 O22S 87.66(16)
N202 Ni22 N204 82.55(19)
O202 Ni22 N204 173.47(17)
O203 Ni22 N204 88.96(16)
O12 Ni22 N204 90.76(16)
O22S Ni22 N204 89.30(18)
C200 O201 Ni21 117.5(3)
C200 O201 Ni11 136.6(3)
Ni21 O201 Ni11 93.30(15)
C219 O202 Ni22 123.2(4)
C226 O203 Ni22 117.4(3)
C226 O203 Ni21 116.2(3)
Ni22 O203 Ni21 94.84(16)
C206 N201 C207 119.8(5)
C206 N201 Ni21 123.7(4)
C207 N201 Ni21 115.1(4)
C213 N202 C212 118.4(5)
C213 N202 Ni22 124.9(4)
C212 N202 Ni22 115.0(4)
C208 N203 C209 111.0(4)
C208 N203 C220 113.3(4)
C209 N203 C220 102.2(4)
C208 N203 Ni21 104.3(3)
C209 N203 Ni21 112.9(4)
C220 N203 Ni21 113.4(3)
C211 N204 C210 110.6(4)
C211 N204 C220 114.1(4)
C210 N204 C220 103.2(4)
C211 N204 Ni22 102.2(3)
C210 N204 Ni22 112.5(3)
C220 N204 Ni22 114.6(3)
C22S O22S Ni22 119.6(4)
C22S O22S H22S 111(5)
Ni22 O22S H22S 100(5)
O22S C22S H2S1 109.5
O22S C22S H2S2 109.5
H2S1 C22S H2S2 109.5
O22S C22S H2S3 109.5
H2S1 C22S H2S3 109.5
H2S2 C22S H2S3 109.5
C10 O11 Ni11 129.9(3)
C10 O11 Ni12 131.0(3)
Ni11 O11 Ni12 98.11(15)
C10 O12 Ni21 132.5(3)
C10 O12 Ni22 127.4(3)
Ni21 O12 Ni22 95.21(16)
O10 C10 O12 120.9(5)
O10 C10 O11 120.1(5)
O12 C10 O11 119.0(5)
O101 C100 C101 119.3(5)
O101 C100 C105 123.2(5)
C101 C100 C105 117.6(5)
C102 C101 C100 121.3(6)
C102 C101 H101 119.3
C100 C101 H101 119.3
C101 C102 C103 119.8(5)
C101 C102 H102 120.1
C103 C102 H102 120.1
C104 C103 C102 120.3(6)
C104 C103 Br11 119.5(5)
C102 C103 Br11 120.2(4)
C103 C104 C105 120.8(6)
C103 C104 H104 119.6
C105 C104 H104 119.6
C104 C105 C100 119.5(5)
C104 C105 C106 115.2(5)
C100 C105 C106 125.0(5)
N101 C106 C105 125.0(5)
N101 C106 H106 117.5
C105 C106 H106 117.5
N101 C107 C108 110.0(4)
N101 C107 H10A 109.7
C108 C107 H10A 109.7
N101 C107 H10B 109.7
C108 C107 H10B 109.7
H10A C107 H10B 108.2
N103 C108 C107 112.8(4)
N103 C108 H10C 109.0
C107 C108 H10C 109.0
N103 C108 H10D 109.0
C107 C108 H10D 109.0
H10C C108 H10D 107.8
N103 C109 C110 104.9(4)
N103 C109 H10E 110.8
C110 C109 H10E 110.8
N103 C109 H10F 110.8
C110 C109 H10F 110.8
H10E C109 H10F 108.8
N104 C110 C109 104.7(4)
N104 C110 H11A 110.8
C109 C110 H11A 110.8
N104 C110 H11B 110.8
C109 C110 H11B 110.8
H11A C110 H11B 108.9
N104 C111 C112 112.4(4)
N104 C111 H11C 109.1
C112 C111 H11C 109.1
N104 C111 H11D 109.1
C112 C111 H11D 109.1
H11C C111 H11D 107.9
N102 C112 C111 108.0(4)
N102 C112 H11E 110.1
C111 C112 H11E 110.1
N102 C112 H11F 110.1
C111 C112 H11F 110.1
H11E C112 H11F 108.4
N102 C113 C114 126.7(5)
N102 C113 H113 116.6
C114 C113 H113 116.6
C115 C114 C119 120.7(5)
C115 C114 C113 116.4(5)
C119 C114 C113 122.8(5)
C116 C115 C114 121.2(5)
C116 C115 H115 119.4
C114 C115 H115 119.4
C115 C116 C117 119.6(6)
C115 C116 Br12 120.0(4)
C117 C116 Br12 120.4(4)
C118 C117 C116 120.5(5)
C118 C117 H117 119.8
C116 C117 H117 119.8
C117 C118 C119 122.0(5)
C117 C118 H118 119.0
C119 C118 H118 119.0
O102 C119 C118 119.4(5)
O102 C119 C114 124.8(5)
C118 C119 C114 115.8(5)
N104 C120 N103 101.4(4)
N104 C120 C121 115.2(4)
N103 C120 C121 114.0(4)
N104 C120 H120 108.6
N103 C120 H120 108.6
C121 C120 H120 108.6
C122 C121 C126 119.4(5)
C122 C121 C120 120.2(5)
C126 C121 C120 120.3(5)
C123 C122 C121 120.4(5)
C123 C122 H122 119.8
C121 C122 H122 119.8
C122 C123 C124 120.6(5)
C122 C123 Br13 119.7(4)
C124 C123 Br13 119.6(4)
C125 C124 C123 119.2(5)
C125 C124 H124 120.4
C123 C124 H124 120.4
C124 C125 C126 121.5(5)
C124 C125 H125 119.2
C126 C125 H125 119.2
O103 C126 C125 121.4(5)
O103 C126 C121 120.2(5)
C125 C126 C121 118.4(5)
C202 C201 C200 122.9(5)
C202 C201 H201 118.6
C200 C201 H201 118.6
O201 C200 C201 119.6(5)
O201 C200 C205 123.7(5)
C201 C200 C205 116.7(5)
C201 C202 C203 118.4(5)
C201 C202 H202 120.8
C203 C202 H202 120.8
C204 C203 C202 120.8(5)
C204 C203 Br21 120.9(4)
C202 C203 Br21 118.4(4)
C203 C204 C205 121.0(5)
C203 C204 H204 119.5
C205 C204 H204 119.5
C204 C205 C200 119.5(5)
C204 C205 C206 115.8(5)
C200 C205 C206 124.2(5)
N201 C206 C205 124.8(5)
N201 C206 H206 117.6
C205 C206 H206 117.6
N201 C207 C208 110.5(5)
N201 C207 H20A 109.6
C208 C207 H20A 109.6
N201 C207 H20B 109.6
C208 C207 H20B 109.6
H20A C207 H20B 108.1
N203 C208 C207 113.5(5)
N203 C208 H20C 108.9
C207 C208 H20C 108.9
N203 C208 H20D 108.9
C207 C208 H20D 108.9
H20C C208 H20D 107.7
N203 C209 C210 104.9(5)
N203 C209 H20E 110.8
C210 C209 H20E 110.8
N203 C209 H20F 110.8
C210 C209 H20F 110.8
H20E C209 H20F 108.8
N204 C210 C209 104.8(5)
N204 C210 H21A 110.8
C209 C210 H21A 110.8
N204 C210 H21B 110.8
C209 C210 H21B 110.8
H21A C210 H21B 108.9
N204 C211 C212 112.0(5)
N204 C211 H21C 109.2
C212 C211 H21C 109.2
N204 C211 H21D 109.2
C212 C211 H21D 109.2
H21C C211 H21D 107.9
N202 C212 C211 109.4(5)
N202 C212 H21E 109.8
C211 C212 H21E 109.8
N202 C212 H21F 109.8
C211 C212 H21F 109.8
H21E C212 H21F 108.2
N202 C213 C214 124.9(6)
N202 C213 H213 117.5
C214 C213 H213 117.5
C215 C214 C219 119.8(6)
C215 C214 C213 115.7(6)
C219 C214 C213 124.5(6)
C216 C215 C214 121.3(7)
C216 C215 H215 119.3
C214 C215 H215 119.3
C215 C216 C217 119.7(7)
C215 C216 Br22 121.0(6)
C217 C216 Br22 119.3(6)
C218 C217 C216 120.3(7)
C218 C217 H217 119.9
C216 C217 H217 119.9
C217 C218 C219 122.2(6)
C217 C218 H218 118.9
C219 C218 H218 118.9
O202 C219 C218 119.4(5)
O202 C219 C214 123.9(5)
C218 C219 C214 116.7(6)
C221 C220 N203 113.9(4)
C221 C220 N204 115.8(5)
N203 C220 N204 100.5(4)
C221 C220 H220 108.7
N203 C220 H220 108.7
N204 C220 H220 108.7
C222 C221 C226 120.6(5)
C222 C221 C220 119.1(5)
C226 C221 C220 120.3(5)
C223 C222 C221 119.7(5)
C223 C222 H222 120.1
C221 C222 H222 120.1
C222 C223 C224 120.7(5)
C222 C223 Br23 118.9(5)
C224 C223 Br23 120.4(5)
C223 C224 C225 119.8(6)
C223 C224 H224 120.1
C225 C224 H224 120.1
C224 C225 C226 120.4(5)
C224 C225 H225 119.8
C226 C225 H225 119.8
O203 C226 C225 120.6(5)
O203 C226 C221 120.6(5)
C225 C226 C221 118.8(5)
C3S O3S H3S 109.5
O3S C3S H3S1 109.5
O3S C3S H3S2 109.5
H3S1 C3S H3S2 109.5
O3S C3S H3S3 109.5
H3S1 C3S H3S3 109.5
H3S2 C3S H3S3 109.5
N4S C40S C41S 177.5(10)
C40S C41S H41A 109.5
C40S C41S H41B 109.5
H41A C41S H41B 109.5
C40S C41S H41C 109.5
H41A C41S H41C 109.5
H41B C41S H41C 109.5
H1W1 O1W H1W2 112.6
H2W1 O2W H2W2 85.0
C4S O4S H4S 109.5
O4S C4S H4S1 109.5
O4S C4S H4S2 109.5
H4S1 C4S H4S2 109.5
O4S C4S H4S3 109.5
H4S1 C4S H4S3 109.5
H4S2 C4S H4S3 109.5

loop_
_geom_bond_atom_site_label_1
_geom_bond_atom_site_label_2
_geom_bond_distance
Ni11 N101 1.993(4)
Ni11 O11 2.026(4)
Ni11 O103 2.037(4)
Ni11 O101 2.037(4)
Ni11 O201 2.145(4)
Ni11 N103 2.146(4)
Ni12 O102 2.008(4)
Ni12 N102 2.020(4)
Ni12 O103 2.070(4)
Ni12 O11 2.078(4)
Ni12 O12S 2.128(4)
Ni12 N104 2.194(4)
O101 C100 1.326(7)
O101 Ni21 2.171(4)
O102 C119 1.296(7)
O103 C126 1.335(6)
N101 C106 1.279(7)
N101 C107 1.458(6)
N102 C113 1.277(7)
N102 C112 1.476(7)
N103 C120 1.486(6)
N103 C108 1.487(6)
N103 C109 1.497(7)
N104 C120 1.481(7)
N104 C111 1.484(6)
N104 C110 1.489(7)
O12S C12S 1.429(8)
O12S H12S 0.71(8)
C12S H1S1 0.9800
C12S H1S2 0.9800
C12S H1S3 0.9800
Ni21 O201 1.993(4)
Ni21 N201 2.004(5)
Ni21 O12 2.024(4)
Ni21 O203 2.053(4)
Ni21 N203 2.147(5)
Ni22 N202 1.996(5)
Ni22 O202 2.001(4)
Ni22 O203 2.049(4)
Ni22 O12 2.065(4)
Ni22 O22S 2.080(4)
Ni22 N204 2.165(5)
O201 C200 1.320(6)
O202 C219 1.310(7)
O203 C226 1.333(6)
N201 C206 1.279(7)
N201 C207 1.465(7)
N202 C213 1.284(8)
N202 C212 1.472(7)
N203 C208 1.477(7)
N203 C209 1.480(7)
N203 C220 1.491(7)
N204 C211 1.488(7)
N204 C210 1.494(7)
N204 C220 1.496(7)
O22S C22S 1.433(7)
O22S H22S 0.87(7)
C22S H2S1 0.9800
C22S H2S2 0.9800
C22S H2S3 0.9800
O11 C10 1.293(6)
O12 C10 1.292(6)
C10 O10 1.263(6)
C100 C101 1.409(8)
C100 C105 1.417(8)
C101 C102 1.381(9)
C101 H101 0.9500
C102 C103 1.391(9)
C102 H102 0.9500
C103 C104 1.369(8)
C103 Br11 1.908(6)
C104 C105 1.401(8)
C104 H104 0.9500
C105 C106 1.455(7)
C106 H106 0.9500
C107 C108 1.519(7)
C107 H10A 0.9900
C107 H10B 0.9900
C108 H10C 0.9900
C108 H10D 0.9900
C109 C110 1.527(7)
C109 H10E 0.9900
C109 H10F 0.9900
C110 H11A 0.9900
C110 H11B 0.9900
C111 C112 1.515(8)
C111 H11C 0.9900
C111 H11D 0.9900
C112 H11E 0.9900
C112 H11F 0.9900
C113 C114 1.448(7)
C113 H113 0.9500
C114 C115 1.396(8)
C114 C119 1.429(7)
C115 C116 1.370(8)
C115 H115 0.9500
Br12 C116 1.904(6)
C116 C117 1.391(8)
C117 C118 1.376(9)
C117 H117 0.9500
C118 C119 1.427(8)
C118 H118 0.9500
C120 C121 1.489(7)
C120 H120 1.0000
C121 C122 1.392(7)
C121 C126 1.414(7)
C122 C123 1.373(8)
C122 H122 0.9500
C123 C124 1.389(8)
C123 Br13 1.907(5)
C124 C125 1.374(7)
C124 H124 0.9500
C125 C126 1.389(8)
C125 H125 0.9500
C201 C202 1.381(8)
C201 C200 1.405(8)
C201 H201 0.9500
C200 C205 1.433(8)
C202 C203 1.401(8)
C202 H202 0.9500
C203 C204 1.369(8)
C203 Br21 1.899(6)
C204 C205 1.397(8)
C204 H204 0.9500
C205 C206 1.458(8)
C206 H206 0.9500
C207 C208 1.539(8)
C207 H20A 0.9900
C207 H20B 0.9900
C208 H20C 0.9900
C208 H20D 0.9900
C209 C210 1.529(8)
C209 H20E 0.9900
C209 H20F 0.9900
C210 H21A 0.9900
C210 H21B 0.9900
C211 C212 1.512(9)
C211 H21C 0.9900
C211 H21D 0.9900
C212 H21E 0.9900
C212 H21F 0.9900
C213 C214 1.446(9)
C213 H213 0.9500
C214 C215 1.408(9)
C214 C219 1.427(8)
C215 C216 1.369(10)
C215 H215 0.9500
C216 C217 1.395(10)
C216 Br22 1.890(7)
C217 C218 1.371(9)
C217 H217 0.9500
C218 C219 1.418(8)
C218 H218 0.9500
C220 C221 1.487(8)
C220 H220 1.0000
C221 C222 1.391(8)
C221 C226 1.404(8)
C222 C223 1.382(9)
C222 H222 0.9500
C223 C224 1.387(9)
C223 Br23 1.897(6)
C224 C225 1.393(8)
C224 H224 0.9500
C225 C226 1.398(8)
C225 H225 0.9500
O3S C3S 1.398(8)
O3S H3S 0.8400
C3S H3S1 0.9800
C3S H3S2 0.9800
C3S H3S3 0.9800
N4S C40S 1.129(10)
C40S C41S 1.435(12)
C41S H41A 0.9800
C41S H41B 0.9800
C41S H41C 0.9800
O1W H1W1 1.0279
O1W H1W2 0.8677
O2W H2W1 0.8487
O2W H2W2 0.8742
O4S C4S 1.457(15)
O4S H4S 0.8400
C4S H4S1 0.9800
C4S H4S2 0.9800
C4S H4S3 0.9800

loop_
_geom_hbond_atom_site_label_D
_geom_hbond_atom_site_label_H
_geom_hbond_atom_site_label_A
_geom_hbond_distance_DH
_geom_hbond_distance_HA
_geom_hbond_distance_DA
_geom_hbond_angle_DHA
O12S H12S O10 0.71(8) 1.89(8) 2.596(6) 176(9)
O22S H22S O10 0.87(7) 1.77(8) 2.615(6) 164(7)
O3S H3S O202 0.84 1.91 2.743(6) 169.1
O1W H1W1 O101 1.03 1.79 2.777(10) 160.7
O1W H1W2 O102 0.87 1.71 2.577(10) 180.0
O2W H2W2 O102 0.87 1.96 2.830(13) 177.2
O4S H4S O1W 0.84 2.01 2.813(14) 159.0

loop_
_geom_torsion_atom_site_label_1
_geom_torsion_atom_site_label_2
_geom_torsion_atom_site_label_3
_geom_torsion_atom_site_label_4
_geom_torsion
N101 Ni11 O101 C100 26.9(4)
O11 Ni11 O101 C100 -151.4(4)
O103 Ni11 O101 C100 -71.6(4)
O201 Ni11 O101 C100 115.1(4)
N101 Ni11 O101 Ni21 -106.61(16)
O11 Ni11 O101 Ni21 75.11(15)
O103 Ni11 O101 Ni21 154.89(14)
O201 Ni11 O101 Ni21 -18.41(13)
N102 Ni12 O102 C119 -2.0(5)
O103 Ni12 O102 C119 97.2(5)
O11 Ni12 O102 C119 175.5(5)
O12S Ni12 O102 C119 -97.5(5)
N101 Ni11 O103 C126 34.2(4)
O11 Ni11 O103 C126 -143.1(4)
O101 Ni11 O103 C126 127.4(3)
N103 Ni11 O103 C126 -49.0(4)
N101 Ni11 O103 Ni12 158.29(15)
O11 Ni11 O103 Ni12 -19.02(14)
O101 Ni11 O103 Ni12 -108.53(15)
N103 Ni11 O103 Ni12 75.05(16)
O102 Ni12 O103 C126 -122.7(4)
N102 Ni12 O103 C126 -32.0(4)
O11 Ni12 O103 C126 142.3(4)
O12S Ni12 O103 C126 131.3(6)
N104 Ni12 O103 C126 49.6(4)
O102 Ni12 O103 Ni11 113.64(15)
N102 Ni12 O103 Ni11 -155.65(16)
O11 Ni12 O103 Ni11 18.65(14)
O12S Ni12 O103 Ni11 7.6(7)
N104 Ni12 O103 Ni11 -74.04(16)
O103 Ni11 N101 C106 89.3(4)
O101 Ni11 N101 C106 -4.6(5)
O201 Ni11 N101 C106 -88.7(5)
N103 Ni11 N101 C106 177.8(5)
O103 Ni11 N101 C107 -91.0(4)
O101 Ni11 N101 C107 175.2(4)
O201 Ni11 N101 C107 91.1(4)
N103 Ni11 N101 C107 -2.4(4)
O102 Ni12 N102 C113 2.2(5)
O103 Ni12 N102 C113 -92.8(5)
O12S Ni12 N102 C113 91.6(5)
N104 Ni12 N102 C113 179.6(5)
O102 Ni12 N102 C112 -178.5(4)
O103 Ni12 N102 C112 86.5(4)
O12S Ni12 N102 C112 -89.1(4)
N104 Ni12 N102 C112 -1.1(4)
N101 Ni11 N103 C120 -100.6(4)
O11 Ni11 N103 C120 77.6(3)
O103 Ni11 N103 C120 -2.1(3)
O201 Ni11 N103 C120 171.3(3)
N101 Ni11 N103 C108 22.6(3)
O11 Ni11 N103 C108 -159.2(3)
O103 Ni11 N103 C108 121.1(3)
O201 Ni11 N103 C108 -65.5(3)
N101 Ni11 N103 C109 142.9(3)
O11 Ni11 N103 C109 -38.9(3)
O103 Ni11 N103 C109 -118.6(3)
O201 Ni11 N103 C109 54.8(3)
N102 Ni12 N104 C120 99.6(3)
O103 Ni12 N104 C120 0.2(3)
O11 Ni12 N104 C120 -77.5(3)
O12S Ni12 N104 C120 -164.6(3)
N102 Ni12 N104 C111 -22.9(3)
O103 Ni12 N104 C111 -122.3(3)
O11 Ni12 N104 C111 160.0(3)
O12S Ni12 N104 C111 72.9(3)
N102 Ni12 N104 C110 -143.2(4)
O103 Ni12 N104 C110 117.4(3)
O11 Ni12 N104 C110 39.6(3)
O12S Ni12 N104 C110 -47.5(4)
O102 Ni12 O12S C12S 32.5(4)
N102 Ni12 O12S C12S -57.4(5)
O103 Ni12 O12S C12S 139.3(6)
O11 Ni12 O12S C12S 128.4(4)
N104 Ni12 O12S C12S -139.1(4)
C100 O101 Ni21 O201 -109.9(4)
C100 O101 Ni21 N201 -17.2(4)
Ni11 O101 Ni21 N201 112.59(17)
C100 O101 Ni21 O12 161.5(4)
Ni11 O101 Ni21 O12 -68.79(15)
C100 O101 Ni21 N203 66.4(4)
N201 Ni21 O201 C200 37.6(4)
O12 Ni21 O201 C200 -137.7(4)
O203 Ni21 O201 C200 -54.7(4)
O101 Ni21 O201 C200 129.5(4)
N201 Ni21 O201 Ni11 -110.71(17)
O12 Ni21 O201 Ni11 73.94(15)
O203 Ni21 O201 Ni11 156.97(16)
O101 Ni21 O201 Ni11 -18.84(14)
N101 Ni11 O201 C200 -24.3(5)
O11 Ni11 O201 C200 153.1(5)
O101 Ni11 O201 C200 -117.2(5)
N103 Ni11 O201 C200 59.0(5)
N101 Ni11 O201 Ni21 112.97(17)
O11 Ni11 O201 Ni21 -69.62(16)
O101 Ni11 O201 Ni21 20.15(15)
N103 Ni11 O201 Ni21 -163.75(16)
N202 Ni22 O202 C219 -30.0(5)
O203 Ni22 O202 C219 63.9(4)
O12 Ni22 O202 C219 146.1(4)
O22S Ni22 O202 C219 -126.1(4)
N202 Ni22 O203 C226 -34.0(4)
O202 Ni22 O203 C226 -125.0(4)
O12 Ni22 O203 C226 139.4(4)
O22S Ni22 O203 C226 128.9(9)
N204 Ni22 O203 C226 48.4(4)
N202 Ni22 O203 Ni21 -156.85(17)
O202 Ni22 O203 Ni21 112.13(16)
O12 Ni22 O203 Ni21 16.51(14)
O22S Ni22 O203 Ni21 6.0(9)
O201 Ni21 O203 C226 130.1(4)
N201 Ni21 O203 C226 37.3(4)
O12 Ni21 O203 C226 -140.6(4)
N203 Ni21 O203 C226 -46.0(4)
O201 Ni21 O203 Ni22 -106.11(15)
N201 Ni21 O203 Ni22 161.08(17)
O12 Ni21 O203 Ni22 -16.82(14)
N203 Ni21 O203 Ni22 77.75(17)
O201 Ni21 N201 C206 -19.4(5)
O203 Ni21 N201 C206 67.5(4)
N203 Ni21 N201 C206 157.4(5)
O101 Ni21 N201 C206 -104.0(4)
O201 Ni21 N201 C207 174.2(4)
O203 Ni21 N201 C207 -99.0(4)
N203 Ni21 N201 C207 -9.0(4)
O101 Ni21 N201 C207 89.5(4)
O202 Ni22 N202 C213 23.3(5)
O203 Ni22 N202 C213 -67.9(5)
O22S Ni22 N202 C213 115.2(5)
N204 Ni22 N202 C213 -156.4(5)
O202 Ni22 N202 C212 -171.8(4)
O203 Ni22 N202 C212 96.9(4)
O22S Ni22 N202 C212 -80.0(4)
N204 Ni22 N202 C212 8.5(4)
N201 Ni21 N203 C208 26.2(3)
O12 Ni21 N203 C208 -158.4(3)
O203 Ni21 N203 C208 118.7(3)
O101 Ni21 N203 C208 -65.0(3)
N201 Ni21 N203 C209 146.7(4)
O12 Ni21 N203 C209 -37.8(4)
O203 Ni21 N203 C209 -120.8(4)
O101 Ni21 N203 C209 55.6(4)
N201 Ni21 N203 C220 -97.5(4)
O12 Ni21 N203 C220 77.9(4)
O203 Ni21 N203 C220 -5.1(4)
O101 Ni21 N203 C220 171.3(3)
N202 Ni22 N204 C211 -29.2(4)
O203 Ni22 N204 C211 -123.3(4)
O12 Ni22 N204 C211 154.7(4)
O22S Ni22 N204 C211 67.0(4)
N202 Ni22 N204 C210 -147.8(4)
O203 Ni22 N204 C210 118.1(4)
O12 Ni22 N204 C210 36.0(4)
O22S Ni22 N204 C210 -51.6(4)
N202 Ni22 N204 C220 94.7(4)
O203 Ni22 N204 C220 0.6(4)
O12 Ni22 N204 C220 -81.4(4)
O22S Ni22 N204 C220 -169.1(4)
N202 Ni22 O22S C22S -42.0(4)
O202 Ni22 O22S C22S 49.1(4)
O203 Ni22 O22S C22S 155.2(8)
O12 Ni22 O22S C22S 144.8(4)
N204 Ni22 O22S C22S -124.4(4)
O103 Ni11 O11 C10 -150.6(5)
O101 Ni11 O11 C10 -57.1(4)
O201 Ni11 O11 C10 27.1(5)
N103 Ni11 O11 C10 120.7(4)
O103 Ni11 O11 Ni12 18.94(14)
O101 Ni11 O11 Ni12 112.39(16)
O201 Ni11 O11 Ni12 -163.39(15)
N103 Ni11 O11 Ni12 -69.83(17)
O102 Ni12 O11 C10 56.7(5)
O103 Ni12 O11 C10 150.6(5)
O12S Ni12 O11 C10 -32.3(5)
N104 Ni12 O11 C10 -121.1(5)
O102 Ni12 O11 Ni11 -112.63(17)
O103 Ni12 O11 Ni11 -18.76(14)
O12S Ni12 O11 Ni11 158.33(18)
N104 Ni12 O11 Ni11 69.61(17)
O201 Ni21 O12 C10 -51.9(5)
O203 Ni21 O12 C10 -138.7(5)
N203 Ni21 O12 C10 131.6(5)
O101 Ni21 O12 C10 32.6(5)
O201 Ni21 O12 Ni22 103.53(16)
O203 Ni21 O12 Ni22 16.69(14)
N203 Ni21 O12 Ni22 -72.96(17)
O101 Ni21 O12 Ni22 -171.95(14)
O202 Ni22 O12 C10 50.2(4)
O203 Ni22 O12 C10 140.5(4)
O22S Ni22 O12 C10 -41.4(4)
N204 Ni22 O12 C10 -130.6(4)
O202 Ni22 O12 Ni21 -107.15(17)
O203 Ni22 O12 Ni21 -16.76(15)
O22S Ni22 O12 Ni21 161.34(17)
N204 Ni22 O12 Ni21 72.08(17)
Ni21 O12 C10 O10 -177.5(4)
Ni22 O12 C10 O10 33.9(7)
Ni21 O12 C10 O11 1.9(8)
Ni22 O12 C10 O11 -146.7(4)
Ni11 O11 C10 O10 -169.9(4)
Ni12 O11 C10 O10 23.9(8)
Ni11 O11 C10 O12 10.7(7)
Ni12 O11 C10 O12 -155.5(4)
Ni11 O101 C100 C101 143.6(4)
Ni21 O101 C100 C101 -99.5(5)
Ni11 O101 C100 C105 -35.2(6)
Ni21 O101 C100 C105 81.8(6)
O101 C100 C101 C102 173.3(5)
C105 C100 C101 C102 -7.8(8)
C100 C101 C102 C103 1.0(9)
C101 C102 C103 C104 3.6(9)
C101 C102 C103 Br11 -176.8(4)
C102 C103 C104 C105 -1.1(8)
Br11 C103 C104 C105 179.4(4)
C103 C104 C105 C100 -6.0(8)
C103 C104 C105 C106 167.9(5)
O101 C100 C105 C104 -171.0(5)
C101 C100 C105 C104 10.3(7)
O101 C100 C105 C106 15.8(8)
C101 C100 C105 C106 -163.0(5)
C107 N101 C106 C105 168.5(5)
Ni11 N101 C106 C105 -11.7(8)
C104 C105 C106 N101 -162.6(5)
C100 C105 C106 N101 10.9(9)
C106 N101 C107 C108 161.3(5)
Ni11 N101 C107 C108 -18.5(6)
C120 N103 C108 C107 85.6(5)
C109 N103 C108 C107 -158.2(4)
Ni11 N103 C108 C107 -39.4(5)
N101 C107 C108 N103 39.8(6)
C120 N103 C109 C110 -22.4(5)
C108 N103 C109 C110 -143.6(4)
Ni11 N103 C109 C110 100.9(4)
C120 N104 C110 C109 33.1(5)
C111 N104 C110 C109 153.4(4)
Ni12 N104 C110 C109 -90.3(4)
N103 C109 C110 N104 -6.5(5)
C120 N104 C111 C112 -79.2(5)
C110 N104 C111 C112 166.9(4)
Ni12 N104 C111 C112 44.0(5)
C113 N102 C112 C111 -155.8(5)
Ni12 N102 C112 C111 24.8(5)
N104 C111 C112 N102 -47.0(6)
C112 N102 C113 C114 179.4(5)
Ni12 N102 C113 C114 -1.3(8)
N102 C113 C114 C115 178.6(6)
N102 C113 C114 C119 -0.9(9)
C119 C114 C115 C116 -0.8(9)
C113 C114 C115 C116 179.7(5)
C114 C115 C116 C117 -0.4(9)
C114 C115 C116 Br12 179.3(4)
C115 C116 C117 C118 0.4(9)
Br12 C116 C117 C118 -179.3(5)
Ni12 O102 C119 C118 -179.5(4)
Ni12 O102 C119 C114 0.7(8)
C117 C118 C119 O102 178.2(6)
C117 C118 C119 C114 -1.9(9)
C115 C114 C119 O102 -178.2(5)
C113 C114 C119 O102 1.2(9)
C115 C114 C119 C118 1.9(8)
C113 C114 C119 C118 -178.6(5)
C111 N104 C120 N103 -166.1(4)
C110 N104 C120 N103 -47.3(5)
Ni12 N104 C120 N103 76.7(4)
C111 N104 C120 C121 70.3(6)
C110 N104 C120 C121 -171.0(4)
Ni12 N104 C120 C121 -47.0(5)
C108 N103 C120 N104 164.3(4)
C109 N103 C120 N104 43.2(5)
Ni11 N103 C120 N104 -76.7(4)
C108 N103 C120 C121 -71.2(5)
C109 N103 C120 C121 167.7(4)
Ni11 N103 C120 C121 47.8(5)
N104 C120 C121 C122 -115.6(5)
N103 C120 C121 C122 127.7(5)
N104 C120 C121 C126 60.0(6)
N103 C120 C121 C126 -56.7(7)
C126 C121 C122 C123 -0.5(8)
C120 C121 C122 C123 175.2(5)
C121 C122 C123 C124 4.5(8)
C121 C122 C123 Br13 -172.6(4)
C122 C123 C124 C125 -2.6(8)
Br13 C123 C124 C125 174.5(4)
C123 C124 C125 C126 -3.4(9)
Ni11 O103 C126 C125 -122.8(5)
Ni12 O103 C126 C125 123.1(5)
Ni11 O103 C126 C121 58.2(6)
Ni12 O103 C126 C121 -55.8(6)
C124 C125 C126 O103 -171.7(5)
C124 C125 C126 C121 7.3(8)
C122 C121 C126 O103 173.7(5)
C120 C121 C126 O103 -2.0(7)
C122 C121 C126 C125 -5.3(8)
C120 C121 C126 C125 179.0(5)
Ni21 O201 C200 C201 137.2(4)
Ni11 O201 C200 C201 -92.6(6)
Ni21 O201 C200 C205 -41.8(6)
Ni11 O201 C200 C205 88.5(6)
C202 C201 C200 O201 173.0(5)
C202 C201 C200 C205 -8.0(8)
C200 C201 C202 C203 1.6(8)
C201 C202 C203 C204 3.7(8)
C201 C202 C203 Br21 -176.8(4)
C202 C203 C204 C205 -2.1(9)
Br21 C203 C204 C205 178.4(4)
C203 C204 C205 C200 -4.7(8)
C203 C204 C205 C206 167.1(5)
O201 C200 C205 C204 -171.7(5)
C201 C200 C205 C204 9.4(7)
O201 C200 C205 C206 17.3(8)
C201 C200 C205 C206 -161.7(5)
C207 N201 C206 C205 167.7(5)
Ni21 N201 C206 C205 1.9(8)
C204 C205 C206 N201 -165.5(5)
C200 C205 C206 N201 5.9(9)
C206 N201 C207 C208 -177.2(5)
Ni21 N201 C207 C208 -10.2(6)
C209 N203 C208 C207 -161.3(5)
C220 N203 C208 C207 84.4(6)
Ni21 N203 C208 C207 -39.4(5)
N201 C207 C208 N203 34.6(7)
C208 N203 C209 C210 -154.1(5)
C220 N203 C209 C210 -33.0(6)
Ni21 N203 C209 C210 89.3(5)
C211 N204 C210 C209 147.0(5)
C220 N204 C210 C209 24.6(5)
Ni22 N204 C210 C209 -99.4(4)
N203 C209 C210 N204 5.1(6)
C210 N204 C211 C212 166.1(5)
C220 N204 C211 C212 -78.1(6)
Ni22 N204 C211 C212 46.1(5)
C213 N202 C212 C211 -179.4(5)
Ni22 N202 C212 C211 14.7(6)
N204 C211 C212 N202 -42.4(7)
C212 N202 C213 C214 -175.4(6)
Ni22 N202 C213 C214 -11.1(9)
N202 C213 C214 C215 175.8(6)
C213 C214 C215 C216 -179.6(6)
C214 C215 C216 Br22 -179.6(5)
Br22 C216 C217 C218 179.0(5)
Ni22 O202 C219 C218 -157.2(4)
Ni22 O202 C219 C214 25.1(8)
C217 C218 C219 O202 -176.9(6)
C217 C218 C219 C214 0.9(9)
C215 C214 C219 O202 176.3(6)
C215 C214 C219 C218 -1.5(9)
C213 C214 C219 C218 179.0(6)
C208 N203 C220 C221 -67.7(6)
C209 N203 C220 C221 172.8(5)
Ni21 N203 C220 C221 50.9(5)
C208 N203 C220 N204 167.8(4)
C209 N203 C220 N204 48.3(5)
Ni21 N203 C220 N204 -73.6(4)
C211 N204 C220 C221 71.7(6)
C210 N204 C220 C221 -168.2(4)
Ni22 N204 C220 C221 -45.5(5)
C211 N204 C220 N203 -165.1(4)
C210 N204 C220 N203 -45.0(5)
Ni22 N204 C220 N203 77.6(4)
N203 C220 C221 C222 119.4(6)
N204 C220 C221 C222 -124.8(6)
N203 C220 C221 C226 -59.6(7)
N204 C220 C221 C226 56.2(7)
C226 C221 C222 C223 -1.3(9)
C220 C221 C222 C223 179.7(5)
C221 C222 C223 Br23 -178.8(4)
Br23 C223 C224 C225 179.7(5)
Ni22 O203 C226 C225 124.3(5)
Ni21 O203 C226 C225 -124.6(5)
Ni22 O203 C226 C221 -55.9(6)
Ni21 O203 C226 C221 55.3(6)
C224 C225 C226 O203 -180.0(6)
C224 C225 C226 C221 0.2(9)
C222 C221 C226 O203 -179.1(5)
C220 C221 C226 O203 -0.1(8)
C222 C221 C226 C225 0.7(9)
C220 C221 C226 C225 179.7(5)
